data_7703989
loop_
_publ_author_name
'Wallach, C.'
'Mayer, K.'
'Henneberger, T.'
'Klein, W.'
'F\"assler, T F'

_publ_section_title
;
 Intermediates and products of the reaction of Zn(ii) organyls with tetrel
 element Zintl ions: cluster extension versus complexation.
;
_journal_issue 19
_journal_name_full 'Dalton transactions (Cambridge, England : 2003)'
_journal_page_first 6191
_journal_page_last 6198
_journal_paper_doi 10.1039/d0dt01096k
_journal_volume 49
_journal_year 2020
_chemical_formula_moiety 'Sn8 Zn, 6(H3 N), 6(K)'
_chemical_formula_sum 'H48 K6 N16 Sn8 Zn'
_chemical_formula_weight 1522.03
_space_group_crystal_system triclinic
_space_group_IT_number 2
_space_group_name_Hall '-P 1'
_space_group_name_H-M_alt 'P -1'
_atom_sites_solution_hydrogens mixed
_atom_sites_solution_primary direct
_atom_sites_solution_secondary difmap
_audit_creation_method SHELXL-2014/7
_audit_update_record
;
2020-02-05 deposited with the CCDC.	2020-04-03 downloaded from the CCDC.
;
_cell_angle_alpha 99.120(4)
_cell_angle_beta 90.067(4)
_cell_angle_gamma 94.894(5)
_cell_formula_units_Z 2
_cell_length_a 9.6916(6)
_cell_length_b 12.2418(7)
_cell_length_c 18.6684(8)
_cell_measurement_reflns_used 18457
_cell_measurement_temperature 120(2)
_cell_measurement_theta_max 29.0250
_cell_measurement_theta_min 2.7172
_cell_volume 2178.7(2)
_computing_cell_refinement
; 
 CrysAlis RED, Oxford Diffraction Ltd., Version 1.171.33.34d 
;
_computing_data_collection
; 
 CrysAlis CCD, Oxford Diffraction Ltd., Version 1.171.33.34d 
;
_computing_data_reduction
; 
 CrysAlis RED, Oxford Diffraction Ltd., Version 1.171.33.34d 
;
_computing_molecular_graphics 'DIAMOND (Brandenburg, 2012)'
_computing_structure_refinement 'SHELXL-2014/7 (Sheldrick, 2015)'
_computing_structure_solution 'SHELXS-97 (Sheldrick, 2008)'
_diffrn_ambient_temperature 120(2)
_diffrn_detector_area_resol_mean 16.0238
_diffrn_measured_fraction_theta_full 0.984
_diffrn_measured_fraction_theta_max 0.980
_diffrn_measurement_device_type 'Oxford Xcalibur 3'
_diffrn_measurement_method '\w and \p scans'
_diffrn_radiation_monochromator graphite
_diffrn_radiation_source 'Enhance (Mo) X-ray Source'
_diffrn_radiation_type MoK\a
_diffrn_radiation_wavelength 0.71073
_diffrn_reflns_av_R_equivalents 0.0912
_diffrn_reflns_av_unetI/netI 0.0626
_diffrn_reflns_Laue_measured_fraction_full 0.984
_diffrn_reflns_Laue_measured_fraction_max 0.980
_diffrn_reflns_limit_h_max 11
_diffrn_reflns_limit_h_min -11
_diffrn_reflns_limit_k_max 15
_diffrn_reflns_limit_k_min -15
_diffrn_reflns_limit_l_max 23
_diffrn_reflns_limit_l_min -23
_diffrn_reflns_number 50041
_diffrn_reflns_point_group_measured_fraction_full 0.984
_diffrn_reflns_point_group_measured_fraction_max 0.980
_diffrn_reflns_theta_full 25.242
_diffrn_reflns_theta_max 26.000
_diffrn_reflns_theta_min 2.718
_exptl_absorpt_coefficient_mu 5.635
_exptl_absorpt_correction_T_max 1.00000
_exptl_absorpt_correction_T_min 0.61536
_exptl_absorpt_correction_type multi-scan
_exptl_absorpt_process_details
;
 CrysAlis RED, Oxford Diffraction Ltd., Version 1.171.33.34d 
 Empirical absorption correction using spherical harmonics,
 implemented in SCALE3 ABSPACK scaling algorithm. 
;
_exptl_crystal_colour red
_exptl_crystal_density_diffrn 2.320
_exptl_crystal_description needle
_exptl_crystal_F_000 1408
_exptl_crystal_recrystallization_method 'Re-crystallisation from solvent: Ammonia'
_exptl_crystal_size_max 0.4
_exptl_crystal_size_mid 0.1
_exptl_crystal_size_min 0.05
_refine_diff_density_max 1.311
_refine_diff_density_min -0.935
_refine_diff_density_rms 0.194
_refine_ls_extinction_coef 0.00020(4)
_refine_ls_extinction_expression Fc^*^=kFc[1+0.001xFc^2^\l^3^/sin(2\q)]^-1/4^
_refine_ls_extinction_method 'SHELXL-2014/7 (Sheldrick 2014'
_refine_ls_goodness_of_fit_ref 0.919
_refine_ls_hydrogen_treatment constr
_refine_ls_matrix_type full
_refine_ls_number_parameters 289
_refine_ls_number_reflns 8378
_refine_ls_number_restraints 0
_refine_ls_restrained_S_all 0.919
_refine_ls_R_factor_all 0.0494
_refine_ls_R_factor_gt 0.0322
_refine_ls_shift/su_max 0.001
_refine_ls_shift/su_mean 0.000
_refine_ls_structure_factor_coef Fsqd
_refine_ls_weighting_details 'w=1/[\s^2^(Fo^2^)+(0.0302P)^2^] where P=(Fo^2^+2Fc^2^)/3'
_refine_ls_weighting_scheme calc
_refine_ls_wR_factor_gt 0.0667
_refine_ls_wR_factor_ref 0.0694
_reflns_number_gt 6048
_reflns_number_total 8378
_reflns_threshold_expression 'I > 2\s(I)'
_cod_data_source_file d0dt01096k2.cif
_cod_data_source_block KM-151
_cod_depositor_comments 'Adding full bibliography for 7703988--7703995.cif.'
_cod_database_code 7703989
_shelx_shelxl_version_number 2014/7
_shelx_space_group_comment
;
The symmetry employed for this shelxl refinement is uniquely defined
by the following loop, which should always be used as a source of
symmetry information in preference to the above space-group names.
They are only intended as comments.
;

loop_
_space_group_symop_operation_xyz
'x, y, z'
'-x, -y, -z'

loop_
_atom_site_label
_atom_site_type_symbol
_atom_site_fract_x
_atom_site_fract_y
_atom_site_fract_z
_atom_site_U_iso_or_equiv
_atom_site_adp_type
_atom_site_occupancy
_atom_site_site_symmetry_order
_atom_site_calc_flag
_atom_site_refinement_flags_posn
_atom_site_refinement_flags_adp
_atom_site_refinement_flags_occupancy
_atom_site_disorder_assembly
_atom_site_disorder_group
Sn1 Sn 0.28559(4) 0.23389(3) 0.19683(2) 0.02274(11) Uani 1 1 d . . . . .
Sn2 Sn 0.10857(4) 0.39363(3) 0.13330(2) 0.02201(11) Uani 1 1 d . . . . .
Sn3 Sn 0.22335(4) 0.20833(3) 0.04259(2) 0.02313(11) Uani 1 1 d . . . . .
Sn4 Sn 0.00199(4) 0.16991(3) 0.14629(2) 0.02501(11) Uani 1 1 d . . . . .
Zn Zn 0.29291(7) 0.45722(5) 0.24820(4) 0.02115(16) Uani 1 1 d . . . . .
Sn5 Sn 0.50124(4) 0.62663(3) 0.27260(2) 0.02208(11) Uani 1 1 d . . . . .
Sn6 Sn 0.26327(4) 0.59157(3) 0.37741(2) 0.02593(11) Uani 1 1 d . . . . .
Sn7 Sn 0.36741(4) 0.81086(3) 0.35152(2) 0.02612(11) Uani 1 1 d . . . . .
Sn8 Sn 0.53754(4) 0.67827(3) 0.42906(2) 0.02647(11) Uani 1 1 d . . . . .
K1 K 0.48767(14) 0.43836(12) 0.08638(7) 0.0318(3) Uani 1 1 d . . . . .
K2 K -0.04857(14) 0.35141(13) 0.31902(8) 0.0352(4) Uani 1 1 d . . . . .
K3 K 0.57897(15) 0.37891(12) 0.38406(8) 0.0381(4) Uani 1 1 d . . . . .
K4 K 0.16422(14) 0.71618(11) 0.19079(7) 0.0311(3) Uani 1 1 d . . . . .
K5 K 0.12868(14) -0.09691(11) 0.05166(8) 0.0299(3) Uani 1 1 d . . . . .
K6 K 0.77669(16) 0.87870(13) 0.33472(9) 0.0415(4) Uani 1 1 d . . . . .
N1 N 0.4726(5) 0.6733(4) 0.0641(3) 0.0346(13) Uani 1 1 d . . . . .
H1A H 0.5445 0.7217 0.0548 0.052 Uiso 1 1 d R U . . .
H1B H 0.4710 0.6698 0.1124 0.052 Uiso 1 1 d R U . . .
H1C H 0.3916 0.6970 0.0503 0.052 Uiso 1 1 d R U . . .
N2 N 0.7594(5) 0.5443(4) 0.0938(3) 0.0329(13) Uani 1 1 d . . . . .
H2A H 0.7781 0.5713 0.0519 0.049 Uiso 1 1 calc R U . . .
H2B H 0.8211 0.4945 0.1002 0.049 Uiso 1 1 calc R U . . .
H2C H 0.7666 0.6012 0.1318 0.049 Uiso 1 1 calc R U . . .
N3 N 0.1696(5) 0.2807(5) 0.4070(3) 0.0401(15) Uani 1 1 d . . . . .
H3A H 0.2177 0.2298 0.3787 0.060 Uiso 1 1 calc R U . . .
H3B H 0.1303 0.2497 0.4441 0.060 Uiso 1 1 calc R U . . .
H3C H 0.2284 0.3406 0.4253 0.060 Uiso 1 1 calc R U . . .
N4 N 0.8648(5) 0.5182(4) 0.4310(3) 0.0334(13) Uani 1 1 d . . . . .
H4A H 0.8021 0.5660 0.4223 0.050 Uiso 1 1 d R U . . .
H4B H 0.9502 0.5432 0.4172 0.050 Uiso 1 1 d R U . . .
H4C H 0.8667 0.5139 0.4792 0.050 Uiso 1 1 d R U . . .
N5 N 0.7981(6) 0.2323(5) 0.4187(3) 0.0454(16) Uani 1 1 d . . . . .
H5A H 0.7684 0.1621 0.3974 0.068 Uiso 1 1 d R U . . .
H5B H 0.7457 0.2528 0.4581 0.068 Uiso 1 1 d R U . . .
H5C H 0.8884 0.2345 0.4327 0.068 Uiso 1 1 d R U . . .
N6 N 0.6933(5) 0.3472(5) 0.2347(3) 0.0357(14) Uani 1 1 d . . . . .
H6A H 0.6225 0.2928 0.2259 0.054 Uiso 1 1 d R U . . .
H6B H 0.7605 0.3336 0.2013 0.054 Uiso 1 1 d R U . . .
H6C H 0.6611 0.4141 0.2318 0.054 Uiso 1 1 d R U . . .
N7 N 0.4670(5) 0.1424(4) 0.3720(3) 0.0383(14) Uani 1 1 d . . . . .
H7A H 0.5379 0.0978 0.3649 0.057 Uiso 1 1 calc R U . . .
H7B H 0.4063 0.1253 0.3339 0.057 Uiso 1 1 calc R U . . .
H7C H 0.4227 0.1318 0.4136 0.057 Uiso 1 1 calc R U . . .
N8 N 0.3466(5) 0.9137(4) 0.1615(3) 0.0381(14) Uani 1 1 d . . . . .
H8A H 0.4195 0.9057 0.1310 0.057 Uiso 1 1 d R U . . .
H8B H 0.3621 0.8815 0.2011 0.057 Uiso 1 1 d R U . . .
H8C H 0.3370 0.9872 0.1757 0.057 Uiso 1 1 d R U . . .
N9 N 0.1312(5) 0.6582(4) 0.0338(3) 0.0309(13) Uani 1 1 d . . . . .
H9A H 0.0450 0.6470 0.0132 0.046 Uiso 1 1 d R U . . .
H9B H 0.1503 0.5971 0.0527 0.046 Uiso 1 1 d R U . . .
H9C H 0.1947 0.6708 -0.0005 0.046 Uiso 1 1 d R U . . .
N10 N -0.0736(5) 0.8356(4) 0.1596(3) 0.0341(13) Uani 1 1 d . . . . .
H10A H -0.1316 0.8291 0.1205 0.051 Uiso 1 1 d R U . . .
H10B H -0.0610 0.9081 0.1806 0.051 Uiso 1 1 d R U . . .
H10C H -0.1114 0.7943 0.1922 0.051 Uiso 1 1 d R U . . .
N11 N -0.0859(5) 0.6409(4) 0.2698(3) 0.0372(14) Uani 1 1 d . . . . .
H11A H -0.1726 0.6278 0.2870 0.056 Uiso 1 1 d R U . . .
H11B H -0.0259 0.6024 0.2913 0.056 Uiso 1 1 d R U . . .
H11C H -0.0862 0.6186 0.2209 0.056 Uiso 1 1 d R U . . .
N12 N 0.3662(5) -0.1039(5) -0.0436(3) 0.0481(17) Uani 1 1 d . . . . .
H12A H 0.3405 -0.1433 -0.0878 0.072 Uiso 1 1 calc R U . . .
H12B H 0.4344 -0.1371 -0.0240 0.072 Uiso 1 1 calc R U . . .
H12C H 0.3979 -0.0335 -0.0487 0.072 Uiso 1 1 calc R U . . .
N13 N 0.6913(6) 1.0381(5) 0.2510(3) 0.0503(17) Uani 1 1 d . . . . .
H13A H 0.7665 1.0688 0.2300 0.075 Uiso 1 1 calc R U . . .
H13B H 0.6504 1.0922 0.2805 0.075 Uiso 1 1 calc R U . . .
H13C H 0.6298 1.0039 0.2160 0.075 Uiso 1 1 calc R U . . .
N14 N 1.0464(5) 1.0025(5) 0.3197(3) 0.0472(16) Uani 1 1 d . . . . .
H14A H 1.0625 1.0567 0.3589 0.071 Uiso 1 1 calc R U . . .
H14B H 1.0456 1.0337 0.2786 0.071 Uiso 1 1 calc R U . . .
H14C H 1.1145 0.9552 0.3170 0.071 Uiso 1 1 calc R U . . .
N15 N 0.9750(6) 0.8282(5) 0.4393(3) 0.0543(18) Uani 1 1 d . . . . .
H15A H 1.0134 0.8925 0.4657 0.081 Uiso 1 1 calc R U . . .
H15B H 1.0426 0.7905 0.4154 0.081 Uiso 1 1 calc R U . . .
H15C H 0.9309 0.7857 0.4696 0.081 Uiso 1 1 calc R U . . .
N16 N 0.6973(6) 0.9898(5) 0.4718(3) 0.0496(17) Uani 1 1 d . . . . .
H16A H 0.7261 1.0633 0.4762 0.074 Uiso 1 1 calc R U . . .
H16B H 0.7370 0.9602 0.5077 0.074 Uiso 1 1 calc R U . . .
H16C H 0.6035 0.9814 0.4755 0.074 Uiso 1 1 calc R U . . .

loop_
_atom_site_aniso_label
_atom_site_aniso_U_11
_atom_site_aniso_U_22
_atom_site_aniso_U_33
_atom_site_aniso_U_23
_atom_site_aniso_U_13
_atom_site_aniso_U_12
Sn1 0.0298(2) 0.0176(2) 0.0219(2) 0.00622(17) -0.00523(19) 0.00263(18)
Sn2 0.0267(2) 0.0169(2) 0.0231(2) 0.00496(18) -0.00535(18) 0.00217(18)
Sn3 0.0277(2) 0.0219(2) 0.0188(2) 0.00268(18) 0.00262(18) -0.00244(18)
Sn4 0.0258(2) 0.0223(2) 0.0253(2) 0.00290(19) 0.00457(19) -0.00523(18)
Zn 0.0251(4) 0.0183(4) 0.0192(4) 0.0029(3) -0.0009(3) -0.0020(3)
Sn5 0.0239(2) 0.0215(2) 0.0194(2) 0.00146(17) 0.00262(18) -0.00303(18)
Sn6 0.0281(2) 0.0258(2) 0.0214(2) 0.00077(18) 0.00557(19) -0.00620(19)
Sn7 0.0354(3) 0.0186(2) 0.0251(2) 0.00395(18) -0.0041(2) 0.00571(19)
Sn8 0.0332(3) 0.0245(2) 0.0220(2) 0.00530(19) -0.0084(2) 0.00143(19)
K1 0.0347(8) 0.0325(8) 0.0265(8) 0.0053(6) 0.0038(6) -0.0086(6)
K2 0.0326(8) 0.0439(9) 0.0279(8) 0.0021(7) 0.0031(7) 0.0028(7)
K3 0.0466(9) 0.0315(8) 0.0389(9) 0.0119(7) 0.0106(7) 0.0068(7)
K4 0.0366(8) 0.0308(8) 0.0271(8) 0.0114(6) -0.0078(7) -0.0029(7)
K5 0.0380(8) 0.0249(7) 0.0290(8) 0.0099(6) -0.0028(6) 0.0056(6)
K6 0.0477(9) 0.0360(9) 0.0396(9) 0.0064(7) 0.0141(8) -0.0042(7)
N1 0.039(3) 0.039(3) 0.027(3) 0.009(3) -0.001(3) 0.000(3)
N2 0.036(3) 0.028(3) 0.033(3) -0.001(3) -0.001(3) 0.006(3)
N3 0.041(3) 0.041(4) 0.038(4) 0.007(3) 0.010(3) 0.002(3)
N4 0.037(3) 0.039(3) 0.026(3) 0.008(3) 0.007(3) 0.009(3)
N5 0.054(4) 0.044(4) 0.041(4) 0.013(3) 0.009(3) 0.010(3)
N6 0.029(3) 0.041(3) 0.041(4) 0.013(3) 0.007(3) 0.010(3)
N7 0.034(3) 0.041(3) 0.042(4) 0.011(3) 0.003(3) 0.003(3)
N8 0.045(3) 0.031(3) 0.040(4) 0.010(3) -0.006(3) -0.003(3)
N9 0.034(3) 0.028(3) 0.033(3) 0.011(3) -0.008(3) 0.005(2)
N10 0.047(3) 0.027(3) 0.028(3) 0.006(2) 0.000(3) -0.004(3)
N11 0.033(3) 0.049(4) 0.034(3) 0.023(3) 0.000(3) 0.001(3)
N12 0.045(4) 0.059(4) 0.045(4) 0.021(3) -0.004(3) 0.007(3)
N13 0.044(4) 0.056(4) 0.050(4) 0.011(3) 0.013(3) -0.005(3)
N14 0.051(4) 0.044(4) 0.052(4) 0.023(3) -0.002(3) 0.002(3)
N15 0.042(4) 0.065(5) 0.061(5) 0.023(4) 0.019(3) 0.011(3)
N16 0.060(4) 0.037(4) 0.045(4) -0.004(3) 0.014(3) -0.019(3)

loop_
_atom_type_symbol
_atom_type_description
_atom_type_scat_dispersion_real
_atom_type_scat_dispersion_imag
_atom_type_scat_source
K K 0.2009 0.2494 'International Tables Vol C Tables 4.2.6.8 and 6.1.1.4'
Zn Zn 0.2839 1.4301 'International Tables Vol C Tables 4.2.6.8 and 6.1.1.4'
Sn Sn -0.6537 1.4246 'International Tables Vol C Tables 4.2.6.8 and 6.1.1.4'
N N 0.0061 0.0033 'International Tables Vol C Tables 4.2.6.8 and 6.1.1.4'
H H 0.0000 0.0000 'International Tables Vol C Tables 4.2.6.8 and 6.1.1.4'

loop_
_geom_angle_atom_site_label_1
_geom_angle_atom_site_label_2
_geom_angle_atom_site_label_3
_geom_angle
_geom_angle_site_symmetry_1
_geom_angle_site_symmetry_3
_geom_angle_publ_flag
Zn Sn1 Sn3 106.18(2) . . ?
Zn Sn1 Sn4 104.99(2) . . ?
Sn3 Sn1 Sn4 60.999(14) . . ?
Zn Sn1 Sn2 56.254(18) . . ?
Sn3 Sn1 Sn2 58.125(14) . . ?
Sn4 Sn1 Sn2 57.665(14) . . ?
Zn Sn1 K1 61.84(3) . . ?
Sn3 Sn1 K1 62.62(2) . . ?
Sn4 Sn1 K1 113.79(2) . . ?
Sn2 Sn1 K1 64.67(2) . . ?
Zn Sn2 Sn4 105.02(2) . . ?
Zn Sn2 Sn3 105.58(2) . . ?
Sn4 Sn2 Sn3 61.120(14) . . ?
Zn Sn2 Sn1 55.758(17) . . ?
Sn4 Sn2 Sn1 58.190(14) . . ?
Sn3 Sn2 Sn1 57.929(14) . . ?
Zn Sn2 K1 63.34(3) . . ?
Sn4 Sn2 K1 117.16(3) . . ?
Sn3 Sn2 K1 64.06(3) . . ?
Sn1 Sn2 K1 68.13(2) . . ?
Zn Sn2 K2 66.69(3) . . ?
Sn4 Sn2 K2 63.77(3) . . ?
Sn3 Sn2 K2 119.38(3) . . ?
Sn1 Sn2 K2 72.97(2) . . ?
K1 Sn2 K2 128.06(3) . . ?
Zn Sn2 K4 67.00(2) . . ?
Sn4 Sn2 K4 155.81(3) . . ?
Sn3 Sn2 K4 142.18(3) . . ?
Sn1 Sn2 K4 122.21(2) . . ?
K1 Sn2 K4 80.73(3) . . ?
K2 Sn2 K4 92.59(3) . . ?
Sn1 Sn3 Sn2 63.946(15) . . ?
Sn1 Sn3 Sn4 59.556(15) . . ?
Sn2 Sn3 Sn4 59.113(14) . . ?
Sn1 Sn3 K1 72.15(2) . . ?
Sn2 Sn3 K1 69.86(3) . . ?
Sn4 Sn3 K1 120.43(3) . . ?
Sn1 Sn3 K5 86.46(2) . . ?
Sn2 Sn3 K5 125.36(3) . . ?
Sn4 Sn3 K5 66.36(2) . . ?
K1 Sn3 K5 144.84(3) . . ?
Sn1 Sn3 K5 126.32(3) . 2 ?
Sn2 Sn3 K5 93.78(2) . 2 ?
Sn4 Sn3 K5 67.04(2) . 2 ?
K1 Sn3 K5 147.92(3) . 2 ?
K5 Sn3 K5 67.12(3) . 2 ?
Sn2 Sn4 Sn1 64.146(14) . . ?
Sn2 Sn4 Sn3 59.767(14) . . ?
Sn1 Sn4 Sn3 59.445(14) . . ?
Sn2 Sn4 K2 71.34(3) . . ?
Sn1 Sn4 K2 78.08(3) . . ?
Sn3 Sn4 K2 124.93(3) . . ?
Sn2 Sn4 K5 127.39(3) . . ?
Sn1 Sn4 K5 87.14(3) . . ?
Sn3 Sn4 K5 67.74(2) . . ?
K2 Sn4 K5 147.36(3) . . ?
Sn2 Sn4 K5 94.70(2) . 2 ?
Sn1 Sn4 K5 127.23(3) . 2 ?
Sn3 Sn4 K5 68.07(2) . 2 ?
K2 Sn4 K5 143.20(3) . 2 ?
K5 Sn4 K5 67.79(3) . 2 ?
Sn6 Zn Sn1 137.89(3) . . ?
Sn6 Zn Sn5 68.24(2) . . ?
Sn1 Zn Sn5 134.06(3) . . ?
Sn6 Zn Sn2 130.11(3) . . ?
Sn1 Zn Sn2 67.99(2) . . ?
Sn5 Zn Sn2 130.98(3) . . ?
Sn6 Zn K1 141.83(3) . . ?
Sn1 Zn K1 75.19(3) . . ?
Sn5 Zn K1 74.09(3) . . ?
Sn2 Zn K1 72.64(3) . . ?
Sn6 Zn K2 75.33(3) . . ?
Sn1 Zn K2 78.28(3) . . ?
Sn5 Zn K2 143.19(3) . . ?
Sn2 Zn K2 71.01(3) . . ?
K1 Zn K2 140.90(4) . . ?
Sn6 Zn K4 77.14(3) . . ?
Sn1 Zn K4 138.31(3) . . ?
Sn5 Zn K4 71.24(3) . . ?
Sn2 Zn K4 71.13(3) . . ?
K1 Zn K4 85.36(3) . . ?
K2 Zn K4 96.10(3) . . ?
Sn6 Zn K3 73.99(3) . . ?
Sn1 Zn K3 81.74(3) . . ?
Sn5 Zn K3 70.69(3) . . ?
Sn2 Zn K3 149.71(3) . . ?
K1 Zn K3 99.49(3) . . ?
K2 Zn K3 104.56(3) . . ?
K4 Zn K3 138.51(4) . . ?
Zn Sn5 Sn7 103.95(2) . . ?
Zn Sn5 Sn8 105.75(2) . . ?
Sn7 Sn5 Sn8 60.924(15) . . ?
Zn Sn5 Sn6 55.487(18) . . ?
Sn7 Sn5 Sn6 58.045(14) . . ?
Sn8 Sn5 Sn6 57.603(14) . . ?
Zn Sn5 K1 62.50(3) . . ?
Sn7 Sn5 K1 140.49(3) . . ?
Sn8 Sn5 K1 155.41(3) . . ?
Sn6 Sn5 K1 117.70(2) . . ?
Zn Sn5 K4 67.06(3) . . ?
Sn7 Sn5 K4 60.98(2) . . ?
Sn8 Sn5 K4 116.75(3) . . ?
Sn6 Sn5 K4 71.94(2) . . ?
K1 Sn5 K4 80.01(3) . . ?
Zn Sn5 K6 171.94(3) . . ?
Sn7 Sn5 K6 69.99(3) . . ?
Sn8 Sn5 K6 66.85(3) . . ?
Sn6 Sn5 K6 116.51(3) . . ?
K1 Sn5 K6 125.56(3) . . ?
K4 Sn5 K6 112.72(3) . . ?
Zn Sn5 K3 69.55(3) . . ?
Sn7 Sn5 K3 116.60(3) . . ?
Sn8 Sn5 K3 61.26(3) . . ?
Sn6 Sn5 K3 70.55(2) . . ?
K1 Sn5 K3 94.17(3) . . ?
K4 Sn5 K3 133.61(3) . . ?
K6 Sn5 K3 107.92(3) . . ?
Zn Sn6 Sn8 107.00(2) . . ?
Zn Sn6 Sn7 104.51(2) . . ?
Sn8 Sn6 Sn7 61.123(15) . . ?
Zn Sn6 Sn5 56.272(18) . . ?
Sn8 Sn6 Sn5 58.254(14) . . ?
Sn7 Sn6 Sn5 57.936(14) . . ?
Zn Sn6 K2 64.09(3) . . ?
Sn8 Sn6 K2 155.43(3) . . ?
Sn7 Sn6 K2 141.77(3) . . ?
Sn5 Sn6 K2 120.14(3) . . ?
Zn Sn6 K4 63.16(3) . . ?
Sn8 Sn6 K4 110.43(2) . . ?
Sn7 Sn6 K4 57.39(2) . . ?
Sn5 Sn6 K4 63.47(2) . . ?
K2 Sn6 K4 86.62(3) . . ?
Sn5 Sn7 Sn6 64.019(15) . . ?
Sn5 Sn7 Sn8 59.654(14) . . ?
Sn6 Sn7 Sn8 59.151(14) . . ?
Sn5 Sn7 K4 73.77(3) . . ?
Sn6 Sn7 K4 79.37(2) . . ?
Sn8 Sn7 K4 127.04(3) . . ?
Sn5 Sn7 K6 67.21(3) . . ?
Sn6 Sn7 K6 118.85(3) . . ?
Sn8 Sn7 K6 65.45(3) . . ?
K4 Sn7 K6 119.11(3) . . ?
Sn6 Sn8 Sn5 64.144(15) . . ?
Sn6 Sn8 Sn7 59.726(14) . . ?
Sn5 Sn8 Sn7 59.422(15) . . ?
Sn6 Sn8 K3 78.41(3) . . ?
Sn5 Sn8 K3 75.04(3) . . ?
Sn7 Sn8 K3 127.48(3) . . ?
Sn6 Sn8 K3 86.83(3) . 2_666 ?
Sn5 Sn8 K3 148.06(3) . 2_666 ?
Sn7 Sn8 K3 118.28(3) . 2_666 ?
K3 Sn8 K3 86.82(4) . 2_666 ?
Sn6 Sn8 K6 124.01(3) . . ?
Sn5 Sn8 K6 69.40(3) . . ?
Sn7 Sn8 K6 70.70(3) . . ?
K3 Sn8 K6 117.80(4) . . ?
K3 Sn8 K6 142.32(4) 2_666 . ?
N2 K1 N1 91.84(15) . 2_665 ?
N2 K1 N1 71.49(14) . . ?
N1 K1 N1 101.33(14) 2_665 . ?
N2 K1 Zn 118.10(12) . . ?
N1 K1 Zn 148.85(11) 2_665 . ?
N1 K1 Zn 96.58(11) . . ?
N2 K1 Sn3 155.71(11) . . ?
N1 K1 Sn3 70.94(10) 2_665 . ?
N1 K1 Sn3 127.51(11) . . ?
Zn K1 Sn3 77.93(3) . . ?
N2 K1 K1 76.92(11) . 2_665 ?
N1 K1 K1 50.94(10) 2_665 2_665 ?
N1 K1 K1 50.39(10) . 2_665 ?
Zn K1 K1 139.75(7) . 2_665 ?
Sn3 K1 K1 103.04(5) . 2_665 ?
N2 K1 Sn2 157.46(12) . . ?
N1 K1 Sn2 108.70(10) 2_665 . ?
N1 K1 Sn2 94.79(10) . . ?
Zn K1 Sn2 44.02(2) . . ?
Sn3 K1 Sn2 46.086(18) . . ?
K1 K1 Sn2 108.55(5) 2_665 . ?
N2 K1 Sn5 76.67(11) . . ?
N1 K1 Sn5 167.70(11) 2_665 . ?
N1 K1 Sn5 71.10(10) . . ?
Zn K1 Sn5 43.41(2) . . ?
Sn3 K1 Sn5 121.34(4) . . ?
K1 K1 Sn5 120.74(6) 2_665 . ?
Sn2 K1 Sn5 82.03(3) . . ?
N2 K1 Sn1 134.47(11) . . ?
N1 K1 Sn1 109.99(11) 2_665 . ?
N1 K1 Sn1 136.46(11) . . ?
Zn K1 Sn1 42.966(19) . . ?
Sn3 K1 Sn1 45.224(18) . . ?
K1 K1 Sn1 147.43(6) 2_665 . ?
Sn2 K1 Sn1 47.199(18) . . ?
Sn5 K1 Sn1 81.61(3) . . ?
N2 K1 K4 108.47(11) . . ?
N1 K1 K4 131.91(10) 2_665 . ?
N1 K1 K4 50.05(10) . . ?
Zn K1 K4 49.49(3) . . ?
Sn3 K1 K4 95.81(3) . . ?
K1 K1 K4 90.94(5) 2_665 . ?
Sn2 K1 K4 50.71(2) . . ?
Sn5 K1 K4 50.57(2) . . ?
Sn1 K1 K4 86.41(3) . . ?
N2 K1 H1B 71.5 . . ?
N1 K1 H1B 119.0 2_665 . ?
N1 K1 H1B 17.7 . . ?
Zn K1 H1B 81.3 . . ?
Sn3 K1 H1B 131.6 . . ?
K1 K1 H1B 68.1 2_665 . ?
Sn2 K1 H1B 90.0 . . ?
Sn5 K1 H1B 53.4 . . ?
Sn1 K1 H1B 123.6 . . ?
K4 K1 H1B 40.1 . . ?
N4 K2 N5 74.51(16) 1_455 1_455 ?
N4 K2 N3 95.38(15) 1_455 . ?
N5 K2 N3 76.63(15) 1_455 . ?
N4 K2 N6 92.25(15) 1_455 1_455 ?
N5 K2 N6 88.63(15) 1_455 1_455 ?
N3 K2 N6 160.89(16) . 1_455 ?
N4 K2 Sn4 165.11(11) 1_455 . ?
N5 K2 Sn4 111.09(13) 1_455 . ?
N3 K2 Sn4 99.34(12) . . ?
N6 K2 Sn4 74.45(11) 1_455 . ?
N4 K2 Zn 108.34(11) 1_455 . ?
N5 K2 Zn 149.90(12) 1_455 . ?
N3 K2 Zn 73.27(10) . . ?
N6 K2 Zn 120.65(11) 1_455 . ?
Sn4 K2 Zn 74.11(3) . . ?
N4 K2 K3 54.22(11) 1_455 1_455 ?
N5 K2 K3 51.21(11) 1_455 1_455 ?
N3 K2 K3 123.15(11) . 1_455 ?
N6 K2 K3 50.08(10) 1_455 1_455 ?
Sn4 K2 K3 117.68(4) . 1_455 ?
Zn K2 K3 154.11(5) . 1_455 ?
N4 K2 Sn2 127.48(11) 1_455 . ?
N5 K2 Sn2 155.61(13) 1_455 . ?
N3 K2 Sn2 107.87(11) . . ?
N6 K2 Sn2 80.79(10) 1_455 . ?
Sn4 K2 Sn2 44.895(19) . . ?
Zn K2 Sn2 42.294(19) . . ?
K3 K2 Sn2 128.93(4) 1_455 . ?
N4 K2 Sn6 69.33(10) 1_455 . ?
N5 K2 Sn6 124.56(13) 1_455 . ?
N3 K2 Sn6 66.79(11) . . ?
N6 K2 Sn6 132.30(11) 1_455 . ?
Sn4 K2 Sn6 114.69(4) . . ?
Zn K2 Sn6 40.588(19) . . ?
K3 K2 Sn6 122.72(5) 1_455 . ?
Sn2 K2 Sn6 77.65(3) . . ?
N7 K3 N6 93.30(16) . . ?
N7 K3 N5 68.27(15) . . ?
N6 K3 N5 85.28(14) . . ?
N7 K3 N4 136.32(14) . . ?
N6 K3 N4 85.69(14) . . ?
N5 K3 N4 68.14(15) . . ?
N7 K3 Sn8 151.12(11) . . ?
N6 K3 Sn8 105.32(11) . . ?
N5 K3 Sn8 134.02(12) . . ?
N4 K3 Sn8 68.27(9) . . ?
N7 K3 Sn8 70.99(11) . 2_666 ?
N6 K3 Sn8 161.22(11) . 2_666 ?
N5 K3 Sn8 79.43(11) . 2_666 ?
N4 K3 Sn8 98.50(10) . 2_666 ?
Sn8 K3 Sn8 93.19(4) . 2_666 ?
N7 K3 K2 102.02(11) . 1_655 ?
N6 K3 K2 49.29(10) . 1_655 ?
N5 K3 K2 47.85(11) . 1_655 ?
N4 K3 K2 47.04(10) . 1_655 ?
Sn8 K3 K2 106.86(4) . 1_655 ?
Sn8 K3 K2 122.45(4) 2_666 1_655 ?
N7 K3 Zn 94.44(11) . . ?
N6 K3 Zn 72.04(10) . . ?
N5 K3 Zn 150.86(12) . . ?
N4 K3 Zn 126.06(10) . . ?
Sn8 K3 Zn 71.38(3) . . ?
Sn8 K3 Zn 118.16(4) 2_666 . ?
K2 K3 Zn 119.33(4) 1_655 . ?
N7 K3 Sn5 133.04(11) . . ?
N6 K3 Sn5 67.21(10) . . ?
N5 K3 Sn5 144.04(11) . . ?
N4 K3 Sn5 86.43(9) . . ?
Sn8 K3 Sn5 43.705(18) . . ?
Sn8 K3 Sn5 131.10(4) 2_666 . ?
K2 K3 Sn5 96.23(4) 1_655 . ?
Zn K3 Sn5 39.760(18) . . ?
N7 K3 H4A 152.9 . . ?
N6 K3 H4A 87.2 . . ?
N5 K3 H4A 84.8 . . ?
N4 K3 H4A 16.7 . . ?
Sn8 K3 H4A 52.2 . . ?
Sn8 K3 H4A 102.1 2_666 . ?
K2 K3 H4A 58.7 1_655 . ?
Zn K3 H4A 111.4 . . ?
Sn5 K3 H4A 71.7 . . ?
N7 K3 H5B 67.4 . . ?
N6 K3 H5B 102.7 . . ?
N5 K3 H5B 17.5 . . ?
N4 K3 H5B 70.3 . . ?
Sn8 K3 H5B 127.2 . . ?
Sn8 K3 H5B 62.3 2_666 . ?
K2 K3 H5B 62.7 1_655 . ?
Zn K3 H5B 161.1 . . ?
Sn5 K3 H5B 155.6 . . ?
H4A K3 H5B 86.1 . . ?
N7 K3 H6A 78.0 . . ?
N6 K3 H6A 17.4 . . ?
N5 K3 H6A 87.4 . . ?
N4 K3 H6A 102.5 . . ?
Sn8 K3 H6A 115.7 . . ?
Sn8 K3 H6A 148.9 2_666 . ?
K2 K3 H6A 61.9 1_655 . ?
Zn K3 H6A 65.5 . . ?
Sn5 K3 H6A 73.3 . . ?
H4A K3 H6A 104.6 . . ?
H5B K3 H6A 104.0 . . ?
N7 K3 H6C 106.2 . . ?
N6 K3 H6C 17.4 . . ?
N5 K3 H6C 100.8 . . ?
N4 K3 H6C 84.4 . . ?
Sn8 K3 H6C 88.8 . . ?
Sn8 K3 H6C 177.0 2_666 . ?
K2 K3 H6C 58.9 1_655 . ?
Zn K3 H6C 60.4 . . ?
Sn5 K3 H6C 49.9 . . ?
H4A K3 H6C 81.0 . . ?
H5B K3 H6C 118.1 . . ?
H6A K3 H6C 28.4 . . ?
N9 K4 N10 77.09(14) . . ?
N9 K4 N11 112.48(15) . . ?
N10 K4 N11 69.52(14) . . ?
N9 K4 N8 86.30(14) . . ?
N10 K4 N8 87.49(14) . . ?
N11 K4 N8 144.90(16) . . ?
N9 K4 Sn7 152.40(11) . . ?
N10 K4 Sn7 119.68(11) . . ?
N11 K4 Sn7 94.56(11) . . ?
N8 K4 Sn7 73.65(10) . . ?
N9 K4 K5 50.88(10) . 1_565 ?
N10 K4 K5 50.97(10) . 1_565 ?
N11 K4 K5 119.75(10) . 1_565 ?
N8 K4 K5 49.74(10) . 1_565 ?
Sn7 K4 K5 120.37(4) . 1_565 ?
N9 K4 Zn 103.81(10) . . ?
N10 K4 Zn 147.64(10) . . ?
N11 K4 Zn 80.81(10) . . ?
N8 K4 Zn 124.84(11) . . ?
Sn7 K4 Zn 74.14(3) . . ?
K5 K4 Zn 150.83(5) 1_565 . ?
N9 K4 Sn2 69.37(10) . . ?
N10 K4 Sn2 114.30(11) . . ?
N11 K4 Sn2 73.80(11) . . ?
N8 K4 Sn2 141.22(12) . . ?
Sn7 K4 Sn2 115.73(3) . . ?
K5 K4 Sn2 119.81(4) 1_565 . ?
Zn K4 Sn2 41.866(19) . . ?
N9 K4 Sn5 115.43(11) . . ?
N10 K4 Sn5 164.63(11) . . ?
N11 K4 Sn5 110.72(10) . . ?
N8 K4 Sn5 84.63(10) . . ?
Sn7 K4 Sn5 45.250(18) . . ?
K5 K4 Sn5 129.03(4) 1_565 . ?
Zn K4 Sn5 41.703(18) . . ?
Sn2 K4 Sn5 79.66(3) . . ?
N9 K4 Sn6 143.36(10) . . ?
N10 K4 Sn6 129.84(11) . . ?
N11 K4 Sn6 67.07(10) . . ?
N8 K4 Sn6 115.38(10) . . ?
Sn7 K4 Sn6 43.232(17) . . ?
K5 K4 Sn6 163.50(5) 1_565 . ?
Zn K4 Sn6 39.692(17) . . ?
Sn2 K4 Sn6 75.99(2) . . ?
Sn5 K4 Sn6 44.587(16) . . ?
N9 K4 K6 118.98(10) . 1_455 ?
N10 K4 K6 44.66(10) . 1_455 ?
N11 K4 K6 40.87(11) . 1_455 ?
N8 K4 K6 104.30(11) . 1_455 ?
Sn7 K4 K6 84.91(3) . 1_455 ?
K5 K4 K6 91.55(4) 1_565 1_455 ?
Zn K4 K6 115.99(4) . 1_455 ?
Sn2 K4 K6 113.76(3) . 1_455 ?
Sn5 K4 K6 125.23(4) . 1_455 ?
Sn6 K4 K6 85.49(3) . 1_455 ?
N9 K4 K1 68.09(10) . . ?
N10 K4 K1 144.82(11) . . ?
N11 K4 K1 119.23(11) . . ?
N8 K4 K1 94.96(11) . . ?
Sn7 K4 K1 94.47(3) . . ?
K5 K4 K1 106.08(4) 1_565 . ?
Zn K4 K1 45.15(2) . . ?
Sn2 K4 K1 48.56(2) . . ?
Sn5 K4 K1 49.42(2) . . ?
Sn6 K4 K1 80.33(3) . . ?
K6 K4 K1 159.66(4) 1_455 . ?
N9 K4 H8B 101.0 . . ?
N10 K4 H8B 99.4 . . ?
N11 K4 H8B 140.4 . . ?
N8 K4 H8B 17.2 . . ?
Sn7 K4 H8B 56.9 . . ?
K5 K4 H8B 66.8 1_565 . ?
Zn K4 H8B 111.9 . . ?
Sn2 K4 H8B 140.7 . . ?
Sn5 K4 H8B 70.3 . . ?
Sn6 K4 H8B 98.2 . . ?
K6 K4 H8B 104.3 1_455 . ?
K1 K4 H8B 92.2 . . ?
N9 K4 H9B 18.2 . . ?
N10 K4 H9B 91.0 . . ?
N11 K4 H9B 107.6 . . ?
N8 K4 H9B 98.7 . . ?
Sn7 K4 H9B 147.4 . . ?
K5 K4 H9B 68.9 1_565 . ?
Zn K4 H9B 85.8 . . ?
Sn2 K4 H9B 52.0 . . ?
Sn5 K4 H9B 103.3 . . ?
Sn6 K4 H9B 125.2 . . ?
K6 K4 H9B 127.5 1_455 . ?
K1 K4 H9B 53.9 . . ?
H8B K4 H9B 110.6 . . ?
N9 K4 H10C 87.3 . . ?
N10 K4 H10C 17.9 . . ?
N11 K4 H10C 51.7 . . ?
N8 K4 H10C 102.9 . . ?
Sn7 K4 H10C 115.2 . . ?
K5 K4 H10C 68.8 1_565 . ?
Zn K4 H10C 131.2 . . ?
Sn2 K4 H10C 105.5 . . ?
Sn5 K4 H10C 156.7 . . ?
Sn6 K4 H10C 113.7 . . ?
K6 K4 H10C 31.7 1_455 . ?
K1 K4 H10C 148.6 . . ?
H8B K4 H10C 112.2 . . ?
H9B K4 H10C 97.4 . . ?
N9 K4 H11B 120.6 . . ?
N10 K4 H11B 86.7 . . ?
N11 K4 H11B 17.3 . . ?
N8 K4 H11B 150.2 . . ?
Sn7 K4 H11B 84.0 . . ?
K5 K4 H11B 137.1 1_565 . ?
Zn K4 H11B 64.7 . . ?
Sn2 K4 H11B 66.6 . . ?
Sn5 K4 H11B 93.6 . . ?
Sn6 K4 H11B 50.8 . . ?
K6 K4 H11B 53.3 1_455 . ?
K1 K4 H11B 106.4 . . ?
H8B K4 H11B 138.2 . . ?
H9B K4 H11B 110.6 . . ?
H10C K4 H11B 68.8 . . ?
N9 K4 H11C 95.1 . . ?
N10 K4 H11C 65.2 . . ?
N11 K4 H11C 17.5 . . ?
N8 K4 H11C 151.4 . . ?
Sn7 K4 H11C 111.6 . . ?
K5 K4 H11C 110.8 1_565 . ?
Zn K4 H11C 82.6 . . ?
Sn2 K4 H11C 63.7 . . ?
Sn5 K4 H11C 119.7 . . ?
Sn6 K4 H11C 79.6 . . ?
K6 K4 H11C 50.4 1_455 . ?
K1 K4 H11C 112.1 . . ?
H8B K4 H11C 154.6 . . ?
H9B K4 H11C 90.5 . . ?
H10C K4 H11C 48.8 . . ?
H11B K4 H11C 29.2 . . ?
N12 K5 N8 81.48(16) . 1_545 ?
N12 K5 N9 85.70(16) . 1_545 ?
N8 K5 N9 86.70(14) 1_545 1_545 ?
N12 K5 N10 159.28(15) . 1_545 ?
N8 K5 N10 88.16(14) 1_545 1_545 ?
N9 K5 N10 75.78(14) 1_545 1_545 ?
N12 K5 K4 110.31(11) . 1_545 ?
N8 K5 K4 51.42(10) 1_545 1_545 ?
N9 K5 K4 49.70(10) 1_545 1_545 ?
N10 K5 K4 50.13(10) 1_545 1_545 ?
N12 K5 Sn4 122.99(13) . . ?
N8 K5 Sn4 91.15(11) 1_545 . ?
N9 K5 Sn4 150.60(11) 1_545 . ?
N10 K5 Sn4 74.85(10) 1_545 . ?
K4 K5 Sn4 107.90(4) 1_545 . ?
N12 K5 Sn3 77.36(12) . . ?
N8 K5 Sn3 89.07(10) 1_545 . ?
N9 K5 Sn3 162.97(11) 1_545 . ?
N10 K5 Sn3 120.59(11) 1_545 . ?
K4 K5 Sn3 135.62(4) 1_545 . ?
Sn4 K5 Sn3 45.894(19) . . ?
N12 K5 Sn4 71.22(12) . 2 ?
N8 K5 Sn4 150.77(12) 1_545 2 ?
N9 K5 Sn4 81.15(10) 1_545 2 ?
N10 K5 Sn4 114.06(11) 1_545 2 ?
K4 K5 Sn4 129.40(4) 1_545 2 ?
Sn4 K5 Sn4 112.21(3) . 2 ?
Sn3 K5 Sn4 94.84(3) . 2 ?
N12 K5 Sn3 115.06(12) . 2 ?
N8 K5 Sn3 154.39(11) 1_545 2 ?
N9 K5 Sn3 75.83(9) 1_545 2 ?
N10 K5 Sn3 69.64(10) 1_545 2 ?
K4 K5 Sn3 103.16(4) 1_545 2 ?
Sn4 K5 Sn3 94.99(3) . 2 ?
Sn3 K5 Sn3 112.88(3) . 2 ?
Sn4 K5 Sn3 44.889(18) 2 2 ?
N12 K5 K5 101.00(11) . 2 ?
N8 K5 K5 143.99(12) 1_545 2 ?
N9 K5 K5 129.25(11) 1_545 2 ?
N10 K5 K5 97.93(11) 1_545 2 ?
K4 K5 K5 147.98(6) 1_545 2 ?
Sn4 K5 K5 57.06(3) . 2 ?
Sn3 K5 K5 57.28(3) . 2 ?
Sn4 K5 K5 55.15(3) 2 2 ?
Sn3 K5 K5 55.59(3) 2 2 ?
N16 K6 N13 96.64(18) . . ?
N16 K6 N15 74.27(18) . . ?
N13 K6 N15 146.86(18) . . ?
N16 K6 N14 99.87(17) . . ?
N13 K6 N14 80.65(15) . . ?
N15 K6 N14 70.02(16) . . ?
N16 K6 N11 137.18(16) . 1_655 ?
N13 K6 N11 126.15(16) . 1_655 ?
N15 K6 N11 70.11(16) . 1_655 ?
N14 K6 N11 89.69(15) . 1_655 ?
N16 K6 Sn8 70.36(11) . . ?
N13 K6 Sn8 126.49(12) . . ?
N15 K6 Sn8 81.21(12) . . ?
N14 K6 Sn8 151.21(12) . . ?
N11 K6 Sn8 81.30(9) 1_655 . ?
N16 K6 Sn5 108.24(12) . . ?
N13 K6 Sn5 101.20(13) . . ?
N15 K6 Sn5 111.93(13) . . ?
N14 K6 Sn5 151.32(13) . . ?
N11 K6 Sn5 65.88(9) 1_655 . ?
Sn8 K6 Sn5 43.748(18) . . ?
N16 K6 Sn7 72.56(12) . . ?
N13 K6 Sn7 82.65(11) . . ?
N15 K6 Sn7 122.56(12) . . ?
N14 K6 Sn7 160.72(12) . . ?
N11 K6 Sn7 108.01(9) 1_655 . ?
Sn8 K6 Sn7 43.849(18) . . ?
Sn5 K6 Sn7 42.798(18) . . ?
N16 K6 K4 145.39(13) . 1_655 ?
N13 K6 K4 103.03(12) . 1_655 ?
N15 K6 K4 73.70(12) . 1_655 ?
N14 K6 K4 56.62(12) . 1_655 ?
N11 K6 K4 35.70(8) 1_655 1_655 ?
Sn8 K6 K4 116.75(4) . 1_655 ?
Sn5 K6 K4 95.62(4) . 1_655 ?
Sn7 K6 K4 137.63(4) . 1_655 ?
K1 N1 K1 78.66(14) 2_665 . ?
K1 N1 H1A 85.0 2_665 . ?
K1 N1 H1A 126.8 . . ?
K1 N1 H1B 148.7 2_665 . ?
K1 N1 H1B 70.5 . . ?
H1A N1 H1B 109.5 . . ?
K1 N1 H1C 90.2 2_665 . ?
K1 N1 H1C 120.7 . . ?
H1A N1 H1C 109.5 . . ?
H1B N1 H1C 109.5 . . ?
K1 N2 H2A 109.5 . . ?
K1 N2 H2B 109.5 . . ?
H2A N2 H2B 109.5 . . ?
K1 N2 H2C 109.5 . . ?
H2A N2 H2C 109.5 . . ?
H2B N2 H2C 109.5 . . ?
K2 N3 H3A 109.5 . . ?
K2 N3 H3B 109.5 . . ?
H3A N3 H3B 109.5 . . ?
K2 N3 H3C 109.5 . . ?
H3A N3 H3C 109.5 . . ?
H3B N3 H3C 109.5 . . ?
K2 N4 K3 78.74(13) 1_655 . ?
K2 N4 H4A 121.8 1_655 . ?
K3 N4 H4A 71.5 . . ?
K2 N4 H4B 73.2 1_655 . ?
K3 N4 H4B 147.1 . . ?
H4A N4 H4B 109.5 . . ?
K2 N4 H4C 124.6 1_655 . ?
K3 N4 H4C 100.4 . . ?
H4A N4 H4C 109.5 . . ?
H4B N4 H4C 109.5 . . ?
K2 N5 K3 80.94(13) 1_655 . ?
K2 N5 H5A 111.5 1_655 . ?
K3 N5 H5A 106.1 . . ?
K2 N5 H5B 134.2 1_655 . ?
K3 N5 H5B 68.8 . . ?
H5A N5 H5B 109.5 . . ?
K2 N5 H5C 74.8 1_655 . ?
K3 N5 H5C 142.3 . . ?
H5A N5 H5C 109.5 . . ?
H5B N5 H5C 109.5 . . ?
K2 N6 K3 80.63(13) 1_655 . ?
K2 N6 H6A 129.3 1_655 . ?
K3 N6 H6A 83.5 . . ?
K2 N6 H6B 74.5 1_655 . ?
K3 N6 H6B 154.8 . . ?
H6A N6 H6B 109.5 . . ?
K2 N6 H6C 116.6 1_655 . ?
K3 N6 H6C 84.8 . . ?
H6A N6 H6C 109.5 . . ?
H6B N6 H6C 109.5 . . ?
K3 N7 H7A 109.5 . . ?
K3 N7 H7B 109.5 . . ?
H7A N7 H7B 109.5 . . ?
K3 N7 H7C 109.5 . . ?
H7A N7 H7C 109.5 . . ?
H7B N7 H7C 109.5 . . ?
K5 N8 K4 78.84(12) 1_565 . ?
K5 N8 H8A 97.9 1_565 . ?
K4 N8 H8A 121.0 . . ?
K5 N8 H8B 137.5 1_565 . ?
K4 N8 H8B 59.4 . . ?
H8A N8 H8B 109.5 . . ?
K5 N8 H8C 90.1 1_565 . ?
K4 N8 H8C 129.3 . . ?
H8A N8 H8C 109.5 . . ?
H8B N8 H8C 109.5 . . ?
K4 N9 K5 79.42(13) . 1_565 ?
K4 N9 H9A 120.0 . . ?
K5 N9 H9A 92.5 1_565 . ?
K4 N9 H9B 70.6 . . ?
K5 N9 H9B 148.8 1_565 . ?
H9A N9 H9B 109.5 . . ?
K4 N9 H9C 127.5 . . ?
K5 N9 H9C 82.1 1_565 . ?
H9A N9 H9C 109.5 . . ?
H9B N9 H9C 109.5 . . ?
K4 N10 K5 78.91(13) . 1_565 ?
K4 N10 H10A 132.8 . . ?
K5 N10 H10A 80.9 1_565 . ?
K4 N10 H10B 110.5 . . ?
K5 N10 H10B 84.6 1_565 . ?
H10A N10 H10B 109.5 . . ?
K4 N10 H10C 79.4 . . ?
K5 N10 H10C 157.2 1_565 . ?
H10A N10 H10C 109.5 . . ?
H10B N10 H10C 109.5 . . ?
K4 N11 K6 103.43(15) . 1_455 ?
K4 N11 H11A 166.1 . . ?
K6 N11 H11A 68.6 1_455 . ?
K4 N11 H11B 84.4 . . ?
K6 N11 H11B 129.8 1_455 . ?
H11A N11 H11B 109.5 . . ?
K4 N11 H11C 63.5 . . ?
K6 N11 H11C 118.5 1_455 . ?
H11A N11 H11C 109.5 . . ?
H11B N11 H11C 109.5 . . ?
K5 N12 H12A 109.5 . . ?
K5 N12 H12B 109.5 . . ?
H12A N12 H12B 109.5 . . ?
K5 N12 H12C 109.5 . . ?
H12A N12 H12C 109.5 . . ?
H12B N12 H12C 109.5 . . ?
K6 N13 H13A 109.5 . . ?
K6 N13 H13B 109.5 . . ?
H13A N13 H13B 109.5 . . ?
K6 N13 H13C 109.5 . . ?
H13A N13 H13C 109.5 . . ?
H13B N13 H13C 109.5 . . ?
K6 N14 H14A 109.5 . . ?
K6 N14 H14B 109.5 . . ?
H14A N14 H14B 109.5 . . ?
K6 N14 H14C 109.5 . . ?
H14A N14 H14C 109.5 . . ?
H14B N14 H14C 109.5 . . ?
K6 N15 H15A 109.5 . . ?
K6 N15 H15B 109.5 . . ?
H15A N15 H15B 109.5 . . ?
K6 N15 H15C 109.5 . . ?
H15A N15 H15C 109.5 . . ?
H15B N15 H15C 109.5 . . ?
K6 N16 H16A 109.5 . . ?
K6 N16 H16B 109.5 . . ?
H16A N16 H16B 109.5 . . ?
K6 N16 H16C 109.5 . . ?
H16A N16 H16C 109.5 . . ?
H16B N16 H16C 109.5 . . ?

loop_
_geom_bond_atom_site_label_1
_geom_bond_atom_site_label_2
_geom_bond_distance
_geom_bond_site_symmetry_2
_geom_bond_publ_flag
Sn1 Zn 2.7450(8) . ?
Sn1 Sn3 2.9038(6) . ?
Sn1 Sn4 2.9071(6) . ?
Sn1 Sn2 3.0785(6) . ?
Sn1 K1 3.8938(14) . ?
Sn2 Zn 2.7611(8) . ?
Sn2 Sn4 2.8904(6) . ?
Sn2 Sn3 2.9100(6) . ?
Sn2 K1 3.7924(14) . ?
Sn2 K2 3.8799(15) . ?
Sn2 K4 3.9149(15) . ?
Sn3 Sn4 2.9492(6) . ?
Sn3 K1 3.6325(14) . ?
Sn3 K5 3.8012(14) . ?
Sn3 K5 3.8764(14) 2 ?
Sn4 K2 3.6734(16) . ?
Sn4 K5 3.7626(15) . ?
Sn4 K5 3.8479(15) 2 ?
Zn Sn6 2.7258(8) . ?
Zn Sn5 2.7512(8) . ?
Zn K1 3.5509(15) . ?
Zn K2 3.7683(16) . ?
Zn K4 3.8083(15) . ?
Zn K3 4.0305(16) . ?
Sn5 Sn7 2.8964(6) . ?
Sn5 Sn8 2.9033(6) . ?
Sn5 Sn6 3.0723(6) . ?
Sn5 K1 3.8500(15) . ?
Sn5 K4 3.9158(14) . ?
Sn5 K6 3.9302(16) . ?
Sn5 K3 4.0595(15) . ?
Sn6 Sn8 2.8827(6) . ?
Sn6 Sn7 2.8998(6) . ?
Sn6 K2 4.0529(15) . ?
Sn6 K4 4.1610(13) . ?
Sn7 Sn8 2.9402(6) . ?
Sn7 K4 3.5664(14) . ?
Sn7 K6 4.0057(16) . ?
Sn8 K3 3.6841(16) . ?
Sn8 K3 3.8190(15) 2_666 ?
Sn8 K6 3.8606(15) . ?
K1 N2 2.828(5) . ?
K1 N1 2.963(5) 2_665 ?
K1 N1 2.987(5) . ?
K1 K1 3.771(3) 2_665 ?
K1 K4 4.992(2) . ?
K1 H1B 2.8159 . ?
K2 N4 2.861(5) 1_455 ?
K2 N5 2.879(5) 1_455 ?
K2 N3 2.945(5) . ?
K2 N6 2.946(5) 1_455 ?
K2 K3 3.835(2) 1_455 ?
K3 N7 2.978(5) . ?
K3 N6 2.981(5) . ?
K3 N5 3.027(5) . ?
K3 N4 3.172(5) . ?
K3 Sn8 3.8190(15) 2_666 ?
K3 K2 3.835(2) 1_655 ?
K3 H4A 3.0103 . ?
K3 H5B 2.8288 . ?
K3 H6A 3.0171 . ?
K3 H6C 3.0375 . ?
K4 N9 2.915(5) . ?
K4 N10 2.938(5) . ?
K4 N11 2.993(5) . ?
K4 N8 2.994(5) . ?
K4 K5 3.7571(18) 1_565 ?
K4 K6 4.989(2) 1_455 ?
K4 H8B 2.6497 . ?
K4 H9B 2.7497 . ?
K4 H10C 2.9113 . ?
K4 H11B 3.0421 . ?
K4 H11C 2.7124 . ?
K5 N12 2.908(6) . ?
K5 N8 2.922(5) 1_545 ?
K5 N9 2.965(5) 1_545 ?
K5 N10 2.974(5) 1_545 ?
K5 K4 3.7572(18) 1_545 ?
K5 Sn4 3.8479(15) 2 ?
K5 Sn3 3.8765(14) 2 ?
K5 K5 4.245(3) 2 ?
K6 N16 2.841(6) . ?
K6 N13 2.859(6) . ?
K6 N15 2.910(6) . ?
K6 N14 2.944(5) . ?
K6 N11 3.356(6) 1_655 ?
K6 K4 4.989(2) 1_655 ?
N1 K1 2.963(5) 2_665 ?
N1 H1A 0.9100 . ?
N1 H1B 0.9100 . ?
N1 H1C 0.9100 . ?
N2 H2A 0.9100 . ?
N2 H2B 0.9100 . ?
N2 H2C 0.9100 . ?
N3 H3A 0.9100 . ?
N3 H3B 0.9100 . ?
N3 H3C 0.9100 . ?
N4 K2 2.861(5) 1_655 ?
N4 H4A 0.9100 . ?
N4 H4B 0.9100 . ?
N4 H4C 0.9100 . ?
N5 K2 2.879(5) 1_655 ?
N5 H5A 0.9100 . ?
N5 H5B 0.9100 . ?
N5 H5C 0.9100 . ?
N6 K2 2.946(5) 1_655 ?
N6 H6A 0.9100 . ?
N6 H6B 0.9100 . ?
N6 H6C 0.9100 . ?
N7 H7A 0.9100 . ?
N7 H7B 0.9100 . ?
N7 H7C 0.9100 . ?
N8 K5 2.922(5) 1_565 ?
N8 H8A 0.9100 . ?
N8 H8B 0.9100 . ?
N8 H8C 0.9100 . ?
N9 K5 2.965(5) 1_565 ?
N9 H9A 0.9100 . ?
N9 H9B 0.9100 . ?
N9 H9C 0.9100 . ?
N10 K5 2.974(5) 1_565 ?
N10 H10A 0.9100 . ?
N10 H10B 0.9100 . ?
N10 H10C 0.9100 . ?
N11 K6 3.356(6) 1_455 ?
N11 H11A 0.9100 . ?
N11 H11B 0.9100 . ?
N11 H11C 0.9100 . ?
N12 H12A 0.9100 . ?
N12 H12B 0.9100 . ?
N12 H12C 0.9100 . ?
N13 H13A 0.9100 . ?
N13 H13B 0.9100 . ?
N13 H13C 0.9100 . ?
N14 H14A 0.9100 . ?
N14 H14B 0.9100 . ?
N14 H14C 0.9100 . ?
N15 H15A 0.9100 . ?
N15 H15B 0.9100 . ?
N15 H15C 0.9100 . ?
N16 H16A 0.9100 . ?
N16 H16B 0.9100 . ?
N16 H16C 0.9100 . ?
